data_7045677
loop_
_publ_author_name
'Boyle, Timothy J.'
'Perales, Diana'
'Rimsza, Jessica M.'
'Alam, Todd M.'
'Boye, Daniel M.'
'Sears, Jeremiah M.'
'Greathouse, Jeffery A.'
'Kemp, Richard A.'

_publ_section_title
;
 Synthesis and characterization of thallium-salen derivatives for use as
 underground fluid flow tracers.
;
_journal_issue 12
_journal_name_full 'Dalton transactions (Cambridge, England : 2003)'
_journal_page_first 4162
_journal_page_last 4174
_journal_paper_doi 10.1039/c7dt04121g
_journal_volume 47
_journal_year 2018
_chemical_formula_moiety 'C32 H46 N2 O2 Tl2'
_chemical_formula_sum 'C32 H46 N2 O2 Tl2'
_chemical_formula_weight 899.45
_space_group_crystal_system orthorhombic
_space_group_IT_number 19
_space_group_name_Hall 'P 2ac 2ab'
_space_group_name_H-M_alt 'P 21 21 21'
_symmetry_space_group_name_Hall 'P 2ac 2ab'
_symmetry_space_group_name_H-M 'P 21 21 21'
_atom_sites_solution_hydrogens mixed
_atom_sites_solution_primary direct
_audit_creation_date 2017-10-21
_audit_creation_method
;
Olex2 1.2
(compiled 2017.08.10 svn.r3458 for OlexSys, GUI svn.r5381)
;
_audit_update_record
;
2017-12-20 deposited with the CCDC.
2018-02-19 downloaded from the CCDC.
;
_cell_angle_alpha 90
_cell_angle_beta 90
_cell_angle_gamma 90
_cell_formula_units_Z 4
_cell_length_a 6.1980(2)
_cell_length_b 19.1223(6)
_cell_length_c 27.6952(8)
_cell_measurement_reflns_used 9999
_cell_measurement_temperature 101(2)
_cell_measurement_theta_max 74.62
_cell_measurement_theta_min 3.94
_cell_volume 3282.44(18)
_computing_cell_refinement 'SAINT V8.35A (?, 2016)'
_computing_data_collection 'Bruker APEX3'
_computing_data_reduction 'SAINT V8.35A (?, 2016)'
_computing_molecular_graphics 'Olex2 (Dolomanov et al., 2009)'
_computing_publication_material 'Olex2 (Dolomanov et al., 2009)'
_computing_structure_refinement 'XL (Sheldrick, 2008)'
_computing_structure_solution 'XT (Sheldrick, 2015)'
_diffrn_ambient_temperature 101.27
_diffrn_measured_fraction_theta_full 1.000
_diffrn_measured_fraction_theta_max 1.000
_diffrn_measurement_device_type 'Bruker D8 Venture Photon 100 CMOS'
_diffrn_measurement_method '\f and \w scans'
_diffrn_radiation_type CuK\a
_diffrn_radiation_wavelength 1.54178
_diffrn_reflns_av_R_equivalents 0.0527
_diffrn_reflns_av_unetI/netI 0.0240
_diffrn_reflns_Laue_measured_fraction_full 1.000
_diffrn_reflns_Laue_measured_fraction_max 1.000
_diffrn_reflns_limit_h_max 6
_diffrn_reflns_limit_h_min -7
_diffrn_reflns_limit_k_max 23
_diffrn_reflns_limit_k_min -23
_diffrn_reflns_limit_l_max 33
_diffrn_reflns_limit_l_min -33
_diffrn_reflns_number 70423
_diffrn_reflns_point_group_measured_fraction_full 1.000
_diffrn_reflns_point_group_measured_fraction_max 1.000
_diffrn_reflns_theta_full 67.679
_diffrn_reflns_theta_max 68.243
_diffrn_reflns_theta_min 2.808
_diffrn_source 'microfocus source'
_diffrn_standards_number 0
_exptl_absorpt_coefficient_mu 18.847
_exptl_absorpt_correction_T_max 0.7538
_exptl_absorpt_correction_T_min 0.2673
_exptl_absorpt_correction_type multi-scan
_exptl_absorpt_process_details
;
SADABS-2014/5 (Bruker,2014/5) was used for absorption correction.
wR2(int) was 0.1797 before and 0.0815 after correction.
The Ratio of minimum to maximum transmission is 0.3546.
The \l/2 correction factor is Not present.
;
_exptl_crystal_colour yellow
_exptl_crystal_colour_primary yellow
_exptl_crystal_density_diffrn 1.820
_exptl_crystal_description plank
_exptl_crystal_F_000 1720
_exptl_crystal_size_max 0.31
_exptl_crystal_size_mid 0.12
_exptl_crystal_size_min 0.101
_refine_diff_density_max 2.323
_refine_diff_density_min -0.976
_refine_diff_density_rms 0.175
_refine_ls_abs_structure_details
;
 Refined as an inversion twin.
;
_refine_ls_abs_structure_Flack 0.056(13)
_refine_ls_extinction_method none
_refine_ls_goodness_of_fit_ref 1.103
_refine_ls_hydrogen_treatment mixed
_refine_ls_matrix_type full
_refine_ls_number_parameters 366
_refine_ls_number_reflns 6011
_refine_ls_number_restraints 0
_refine_ls_restrained_S_all 1.103
_refine_ls_R_factor_all 0.0275
_refine_ls_R_factor_gt 0.0270
_refine_ls_shift/su_max 0.002
_refine_ls_shift/su_mean 0.000
_refine_ls_structure_factor_coef Fsqd
_refine_ls_weighting_details 'w=1/[\s^2^(Fo^2^)+(0.0478P)^2^+2.6026P] where P=(Fo^2^+2Fc^2^)/3'
_refine_ls_weighting_scheme calc
_refine_ls_wR_factor_gt 0.0677
_refine_ls_wR_factor_ref 0.0680
_reflns_Friedel_coverage 0.739
_reflns_Friedel_fraction_full 1.000
_reflns_Friedel_fraction_max 1.000
_reflns_number_gt 5923
_reflns_number_total 6011
_reflns_threshold_expression 'I > 2\s(I)'
_cod_data_source_file c7dt04121g1.cif
_cod_data_source_block 1_jsop212121_a
_cod_depositor_comments 'Adding full bibliography for 7045677--7045678.cif.'
_cod_database_code 7045677
_shelx_shelxl_version_number 2014/7
_shelx_space_group_comment
;
The symmetry employed for this shelxl refinement is uniquely defined
by the following loop, which should always be used as a source of
symmetry information in preference to the above space-group names.
They are only intended as comments.
;
_shelx_estimated_absorpt_t_max 0.252
_shelx_estimated_absorpt_t_min 0.068
_olex2_refinement_description
;
1. Twinned data refinement
 Scales: 0.944(13)
 0.056(13)
2. Fixed Uiso
 At 1.2 times of:
  All C(H) groups, All C(H,H) groups
 At 1.5 times of:
  All C(H,H,H) groups
3. Uiso/Uaniso restraints and constraints
Uanis(C1) = Uanis(C16)
4.a Secondary CH2 refined with riding coordinates:
 C31(H31A,H31B), C32(H32A,H32B)
4.b Aromatic/amide H refined with riding coordinates:
 C3(H3), C5(H5)
4.c Idealised Me refined as rotating group:
 C9(H9A,H9B,H9C), C10(H10A,H10B,H10C), C11(H11A,H11B,H11C), C13(H13A,H13B,
 H13C), C14(H14A,H14B,H14C), C15(H15A,H15B,H15C), C24(H24A,H24B,H24C), C25(H25A,
 H25B,H25C), C26(H26A,H26B,H26C), C28(H28A,H28B,H28C), C29(H29A,H29B,H29C),
 C30(H30A,H30B,H30C)
;
_olex2_submission_special_instructions 'No special instructions were received'

loop_
_space_group_symop_operation_xyz
'x, y, z'
'-x+1/2, -y, z+1/2'
'-x, y+1/2, -z+1/2'
'x+1/2, -y+1/2, -z'

loop_
_atom_site_label
_atom_site_type_symbol
_atom_site_fract_x
_atom_site_fract_y
_atom_site_fract_z
_atom_site_U_iso_or_equiv
_atom_site_adp_type
_atom_site_occupancy
_atom_site_site_symmetry_order
_atom_site_calc_flag
_atom_site_refinement_flags_posn
Tl1 Tl 0.12618(6) 0.60858(2) 0.67404(2) 0.01769(9) Uani 1 1 d .
Tl2 Tl 0.62050(6) 0.63303(2) 0.74486(2) 0.02162(9) Uani 1 1 d .
O1 O 0.2647(9) 0.5905(2) 0.76182(15) 0.0184(10) Uani 1 1 d .
O2 O 0.4948(8) 0.5698(2) 0.66589(16) 0.0168(10) Uani 1 1 d .
N1 N 0.3314(11) 0.7366(3) 0.7486(2) 0.0233(14) Uani 1 1 d .
N2 N 0.3952(13) 0.7136(3) 0.65238(19) 0.0212(12) Uani 1 1 d .
C1 C 0.1463(12) 0.6101(3) 0.7983(2) 0.0146(9) Uani 1 1 d .
C2 C 0.0906(12) 0.6820(3) 0.8062(2) 0.0142(14) Uani 1 1 d .
C3 C -0.0526(12) 0.7005(3) 0.8443(2) 0.0158(14) Uani 1 1 d .
H3 H -0.0935 0.7481 0.8479 0.019 Uiso 1 1 calc R
C4 C -0.1346(15) 0.6512(3) 0.8763(2) 0.0171(13) Uani 1 1 d .
C5 C -0.0693(11) 0.5816(4) 0.8688(2) 0.0160(15) Uani 1 1 d .
H5 H -0.1213 0.5471 0.8906 0.019 Uiso 1 1 calc R
C6 C 0.0654(11) 0.5599(3) 0.8319(2) 0.0141(14) Uani 1 1 d .
C7 C 0.1673(12) 0.7389(3) 0.7762(2) 0.0184(16) Uani 1 1 d .
C8 C -0.2827(13) 0.6738(4) 0.9176(3) 0.0218(15) Uani 1 1 d .
C9 C -0.164(2) 0.7249(6) 0.9500(4) 0.060(4) Uani 1 1 d .
H9A H -0.0367 0.7020 0.9637 0.090 Uiso 1 1 calc GR
H9B H -0.2600 0.7400 0.9761 0.090 Uiso 1 1 calc GR
H9C H -0.1191 0.7656 0.9310 0.090 Uiso 1 1 calc GR
C10 C -0.357(2) 0.6125(4) 0.9484(3) 0.041(2) Uani 1 1 d .
H10A H -0.4369 0.5792 0.9281 0.061 Uiso 1 1 calc GR
H10B H -0.4516 0.6296 0.9742 0.061 Uiso 1 1 calc GR
H10C H -0.2316 0.5891 0.9625 0.061 Uiso 1 1 calc GR
C11 C -0.4852(17) 0.7066(5) 0.8959(4) 0.042(2) Uani 1 1 d .
H11A H -0.4437 0.7431 0.8729 0.063 Uiso 1 1 calc GR
H11B H -0.5726 0.7272 0.9217 0.063 Uiso 1 1 calc GR
H11C H -0.5692 0.6705 0.8793 0.063 Uiso 1 1 calc GR
C12 C 0.1343(14) 0.4825(3) 0.82741(19) 0.0162(12) Uani 1 1 d .
C13 C 0.3801(15) 0.4764(3) 0.8316(2) 0.0252(14) Uani 1 1 d .
H13A H 0.4484 0.5046 0.8063 0.038 Uiso 1 1 calc GR
H13B H 0.4228 0.4274 0.8279 0.038 Uiso 1 1 calc GR
H13C H 0.4263 0.4934 0.8633 0.038 Uiso 1 1 calc GR
C14 C 0.0592(13) 0.4524(4) 0.7788(3) 0.0240(17) Uani 1 1 d .
H14A H 0.1342 0.4764 0.7525 0.036 Uiso 1 1 calc GR
H14B H -0.0968 0.4592 0.7754 0.036 Uiso 1 1 calc GR
H14C H 0.0923 0.4023 0.7776 0.036 Uiso 1 1 calc GR
C15 C 0.0352(13) 0.4369(4) 0.8673(2) 0.0226(15) Uani 1 1 d .
H15A H 0.0856 0.3886 0.8636 0.034 Uiso 1 1 calc GR
H15B H -0.1224 0.4381 0.8648 0.034 Uiso 1 1 calc GR
H15C H 0.0793 0.4548 0.8990 0.034 Uiso 1 1 calc GR
C16 C 0.6162(14) 0.5775(3) 0.62784(19) 0.0146(9) Uani 1 1 d .
C17 C 0.6640(11) 0.6454(3) 0.6081(2) 0.0145(14) Uani 1 1 d .
C18 C 0.8133(11) 0.6535(3) 0.5714(2) 0.0149(14) Uani 1 1 d .
C19 C 0.9194(11) 0.5976(3) 0.5501(2) 0.0139(14) Uani 1 1 d .
C20 C 0.8617(15) 0.5309(3) 0.5675(2) 0.0165(13) Uani 1 1 d .
C21 C 0.7196(11) 0.5186(3) 0.6051(2) 0.0133(13) Uani 1 1 d .
C22 C 0.5586(12) 0.7093(3) 0.6249(2) 0.0192(16) Uani 1 1 d .
C23 C 0.6683(12) 0.4439(3) 0.6223(2) 0.0158(15) Uani 1 1 d .
C24 C 0.7353(14) 0.4356(4) 0.6754(2) 0.0252(16) Uani 1 1 d .
H24A H 0.6935 0.3891 0.6869 0.038 Uiso 1 1 calc GR
H24B H 0.6631 0.4714 0.6949 0.038 Uiso 1 1 calc GR
H24C H 0.8920 0.4411 0.6782 0.038 Uiso 1 1 calc GR
C25 C 0.7906(13) 0.3886(3) 0.5933(3) 0.0221(15) Uani 1 1 d .
H25A H 0.7433 0.3900 0.5596 0.033 Uiso 1 1 calc GR
H25B H 0.7612 0.3422 0.6069 0.033 Uiso 1 1 calc GR
H25C H 0.9458 0.3982 0.5950 0.033 Uiso 1 1 calc GR
C26 C 0.4270(12) 0.4295(4) 0.6173(3) 0.0245(17) Uani 1 1 d .
H26A H 0.3882 0.4280 0.5830 0.037 Uiso 1 1 calc GR
H26B H 0.3453 0.4668 0.6332 0.037 Uiso 1 1 calc GR
H26C H 0.3924 0.3845 0.6324 0.037 Uiso 1 1 calc GR
C27 C 1.0787(12) 0.6066(3) 0.5085(2) 0.0182(15) Uani 1 1 d .
C28 C 1.1879(15) 0.6778(4) 0.5094(3) 0.031(2) Uani 1 1 d .
H28A H 1.2640 0.6838 0.5402 0.047 Uiso 1 1 calc GR
H28B H 1.0788 0.7146 0.5060 0.047 Uiso 1 1 calc GR
H28C H 1.2913 0.6809 0.4828 0.047 Uiso 1 1 calc GR
C29 C 0.9481(13) 0.6002(5) 0.4611(2) 0.0268(17) Uani 1 1 d .
H29A H 1.0450 0.6063 0.4334 0.040 Uiso 1 1 calc GR
H29B H 0.8360 0.6364 0.4603 0.040 Uiso 1 1 calc GR
H29C H 0.8806 0.5540 0.4595 0.040 Uiso 1 1 calc GR
C30 C 1.2542(14) 0.5509(4) 0.5090(3) 0.0282(18) Uani 1 1 d .
H30A H 1.3277 0.5514 0.5403 0.042 Uiso 1 1 calc GR
H30B H 1.3587 0.5607 0.4833 0.042 Uiso 1 1 calc GR
H30C H 1.1891 0.5049 0.5036 0.042 Uiso 1 1 calc GR
C31 C 0.3782(18) 0.7977(3) 0.7189(2) 0.0269(15) Uani 1 1 d .
H31A H 0.5336 0.8092 0.7210 0.032 Uiso 1 1 calc R
H31B H 0.2947 0.8383 0.7307 0.032 Uiso 1 1 calc R
C32 C 0.3168(13) 0.7818(4) 0.6661(3) 0.0241(17) Uani 1 1 d .
H32A H 0.1580 0.7834 0.6624 0.029 Uiso 1 1 calc R
H32B H 0.3802 0.8177 0.6446 0.029 Uiso 1 1 calc R
H7 H 0.081(12) 0.777(4) 0.778(2) 0.002(16) Uiso 1 1 d .
H18 H 0.855(18) 0.702(4) 0.557(3) 0.03(2) Uiso 1 1 d .
H20 H 0.924(12) 0.486(4) 0.553(2) 0.007(18) Uiso 1 1 d .
H22 H 0.636(15) 0.755(3) 0.611(2) 0.009(15) Uiso 1 1 d .

loop_
_atom_site_aniso_label
_atom_site_aniso_U_11
_atom_site_aniso_U_22
_atom_site_aniso_U_33
_atom_site_aniso_U_23
_atom_site_aniso_U_13
_atom_site_aniso_U_12
Tl1 0.01589(15) 0.02306(14) 0.01413(13) -0.00008(8) -0.00022(12) 0.00018(13)
Tl2 0.01691(15) 0.03067(16) 0.01728(14) -0.00506(9) 0.00027(13) -0.00171(14)
O1 0.026(3) 0.018(2) 0.011(2) -0.0004(18) 0.0041(19) -0.001(2)
O2 0.023(3) 0.019(2) 0.0078(19) 0.0032(17) 0.0038(19) 0.000(2)
N1 0.033(4) 0.014(3) 0.023(3) 0.002(2) 0.008(3) -0.001(2)
N2 0.028(4) 0.018(2) 0.017(3) 0.001(2) 0.003(3) 0.000(3)
C1 0.014(2) 0.020(2) 0.0095(18) -0.0006(15) -0.008(2) -0.001(2)
C2 0.011(4) 0.018(3) 0.014(3) -0.003(2) 0.003(3) -0.004(3)
C3 0.023(4) 0.013(3) 0.011(3) -0.007(2) 0.000(2) 0.000(2)
C4 0.022(4) 0.019(3) 0.010(2) -0.004(2) -0.009(3) -0.004(3)
C5 0.017(4) 0.020(3) 0.011(3) 0.003(2) -0.003(2) 0.003(2)
C6 0.014(4) 0.019(3) 0.009(3) 0.000(2) -0.002(2) 0.004(2)
C7 0.026(5) 0.015(3) 0.014(3) -0.004(2) 0.001(3) 0.000(3)
C8 0.024(4) 0.024(3) 0.018(3) -0.003(3) 0.001(3) 0.004(3)
C9 0.060(9) 0.075(7) 0.044(5) -0.045(5) 0.023(5) -0.022(6)
C10 0.057(6) 0.036(4) 0.029(4) 0.005(3) 0.021(5) 0.009(5)
C11 0.042(6) 0.047(5) 0.037(5) 0.014(4) 0.015(4) 0.018(4)
C12 0.025(4) 0.014(3) 0.009(3) 0.001(2) -0.001(3) 0.003(3)
C13 0.027(4) 0.024(3) 0.024(3) 0.002(2) 0.000(4) 0.004(4)
C14 0.036(5) 0.017(3) 0.018(3) -0.004(3) -0.006(3) 0.002(3)
C15 0.032(4) 0.018(3) 0.017(3) 0.006(3) -0.002(3) 0.002(3)
C16 0.014(2) 0.020(2) 0.0095(18) -0.0006(15) -0.008(2) -0.001(2)
C17 0.019(4) 0.011(3) 0.014(3) 0.000(2) -0.005(3) 0.004(2)
C18 0.022(4) 0.012(3) 0.011(3) 0.002(2) -0.001(2) -0.002(2)
C19 0.014(4) 0.018(3) 0.009(3) 0.003(2) -0.002(2) 0.000(2)
C20 0.022(4) 0.018(3) 0.010(2) -0.001(2) -0.003(3) 0.004(3)
C21 0.015(3) 0.014(3) 0.011(3) 0.003(2) -0.001(2) -0.001(2)
C22 0.030(5) 0.017(3) 0.011(3) 0.002(2) 0.002(3) 0.001(3)
C23 0.022(4) 0.014(3) 0.011(3) 0.002(2) 0.000(3) 0.001(3)
C24 0.040(5) 0.020(3) 0.015(3) 0.006(3) 0.000(3) 0.006(3)
C25 0.030(4) 0.012(3) 0.024(3) -0.002(3) 0.001(3) 0.000(3)
C26 0.019(5) 0.018(3) 0.037(4) 0.006(3) 0.001(3) -0.007(3)
C27 0.027(5) 0.020(3) 0.008(3) 0.003(2) 0.001(3) 0.000(3)
C28 0.043(6) 0.030(4) 0.022(3) 0.004(3) 0.014(3) -0.008(3)
C29 0.028(4) 0.043(4) 0.009(3) 0.003(3) -0.004(3) 0.003(3)
C30 0.027(5) 0.042(5) 0.015(3) 0.012(3) 0.009(3) 0.004(4)
C31 0.041(5) 0.016(3) 0.024(3) 0.002(2) 0.013(4) 0.001(4)
C32 0.032(5) 0.019(3) 0.021(3) 0.004(3) 0.008(3) 0.005(3)

loop_
_atom_type_symbol
_atom_type_description
_atom_type_scat_dispersion_real
_atom_type_scat_dispersion_imag
_atom_type_scat_source
C C 0.0181 0.0091 'International Tables Vol C Tables 4.2.6.8 and 6.1.1.4'
H H 0.0000 0.0000 'International Tables Vol C Tables 4.2.6.8 and 6.1.1.4'
N N 0.0311 0.0180 'International Tables Vol C Tables 4.2.6.8 and 6.1.1.4'
O O 0.0492 0.0322 'International Tables Vol C Tables 4.2.6.8 and 6.1.1.4'
Tl Tl -4.1627 8.0900 'International Tables Vol C Tables 4.2.6.8 and 6.1.1.4'

loop_
_geom_angle_atom_site_label_1
_geom_angle_atom_site_label_2
_geom_angle_atom_site_label_3
_geom_angle
_geom_angle_site_symmetry_3
Tl2 Tl1 Tl2 113.897(9) 1_455
O1 Tl1 Tl2 40.67(11) .
O1 Tl1 Tl2 78.60(12) 1_455
O1 Tl1 N2 95.94(17) .
O2 Tl1 Tl2 152.15(10) 1_455
O2 Tl1 Tl2 45.43(11) .
O2 Tl1 O1 74.58(15) .
O2 Tl1 N2 67.68(19) .
N2 Tl1 Tl2 60.28(14) .
N2 Tl1 Tl2 123.18(14) 1_455
Tl1 Tl2 Tl1 113.897(9) 1_655
O1 Tl2 Tl1 45.00(11) .
O1 Tl2 Tl1 146.54(11) 1_655
O1 Tl2 O2 74.52(15) .
O1 Tl2 N1 68.11(18) .
O2 Tl2 Tl1 41.04(11) .
O2 Tl2 Tl1 75.67(11) 1_655
O2 Tl2 N1 100.07(18) .
N1 Tl2 Tl1 63.57(14) .
N1 Tl2 Tl1 132.61(13) 1_655
Tl2 O1 Tl1 94.33(15) .
C1 O1 Tl1 120.0(4) .
C1 O1 Tl2 124.9(4) .
Tl1 O2 Tl2 93.53(15) .
C16 O2 Tl1 126.0(4) .
C16 O2 Tl2 116.9(4) .
C7 N1 Tl2 125.7(5) .
C7 N1 C31 118.1(7) .
C31 N1 Tl2 116.0(5) .
C22 N2 Tl1 125.5(4) .
C22 N2 C32 119.1(6) .
C32 N2 Tl1 114.2(5) .
O1 C1 C2 121.9(6) .
O1 C1 C6 120.6(6) .
C6 C1 C2 117.4(6) .
C1 C2 C7 123.6(6) .
C3 C2 C1 120.1(6) .
C3 C2 C7 116.3(6) .
C2 C3 H3 118.9 .
C4 C3 C2 122.2(6) .
C4 C3 H3 118.9 .
C3 C4 C5 116.3(6) .
C3 C4 C8 120.4(6) .
C5 C4 C8 123.3(6) .
C4 C5 H5 117.8 .
C6 C5 C4 124.4(6) .
C6 C5 H5 117.8 .
C1 C6 C12 119.7(6) .
C5 C6 C1 119.5(6) .
C5 C6 C12 120.9(6) .
N1 C7 C2 125.5(6) .
N1 C7 H7 123(4) .
C2 C7 H7 112(4) .
C9 C8 C4 109.5(7) .
C9 C8 C10 108.3(8) .
C9 C8 C11 111.5(8) .
C10 C8 C4 112.6(6) .
C10 C8 C11 106.7(8) .
C11 C8 C4 108.3(6) .
C8 C9 H9A 109.5 .
C8 C9 H9B 109.5 .
C8 C9 H9C 109.5 .
H9A C9 H9B 109.5 .
H9A C9 H9C 109.5 .
H9B C9 H9C 109.5 .
C8 C10 H10A 109.5 .
C8 C10 H10B 109.5 .
C8 C10 H10C 109.5 .
H10A C10 H10B 109.5 .
H10A C10 H10C 109.5 .
H10B C10 H10C 109.5 .
C8 C11 H11A 109.5 .
C8 C11 H11B 109.5 .
C8 C11 H11C 109.5 .
H11A C11 H11B 109.5 .
H11A C11 H11C 109.5 .
H11B C11 H11C 109.5 .
C13 C12 C6 110.0(6) .
C13 C12 C14 109.8(6) .
C13 C12 C15 107.4(6) .
C14 C12 C6 110.2(5) .
C14 C12 C15 107.2(6) .
C15 C12 C6 112.1(6) .
C12 C13 H13A 109.5 .
C12 C13 H13B 109.5 .
C12 C13 H13C 109.5 .
H13A C13 H13B 109.5 .
H13A C13 H13C 109.5 .
H13B C13 H13C 109.5 .
C12 C14 H14A 109.5 .
C12 C14 H14B 109.5 .
C12 C14 H14C 109.5 .
H14A C14 H14B 109.5 .
H14A C14 H14C 109.5 .
H14B C14 H14C 109.5 .
C12 C15 H15A 109.5 .
C12 C15 H15B 109.5 .
C12 C15 H15C 109.5 .
H15A C15 H15B 109.5 .
H15A C15 H15C 109.5 .
H15B C15 H15C 109.5 .
O2 C16 C17 121.8(6) .
O2 C16 C21 121.5(5) .
C21 C16 C17 116.6(6) .
C16 C17 C22 122.8(6) .
C18 C17 C16 121.2(6) .
C18 C17 C22 116.0(6) .
C17 C18 C19 122.8(6) .
C17 C18 H18 123(5) .
C19 C18 H18 114(5) .
C18 C19 C20 115.7(6) .
C18 C19 C27 122.6(6) .
C20 C19 C27 121.7(6) .
C19 C20 H20 122(4) .
C21 C20 C19 124.9(6) .
C21 C20 H20 113(4) .
C16 C21 C23 119.9(6) .
C20 C21 C16 118.7(6) .
C20 C21 C23 121.4(6) .
N2 C22 C17 127.0(6) .
N2 C22 H22 122(4) .
C17 C22 H22 111(4) .
C24 C23 C21 109.5(5) .
C25 C23 C21 112.2(5) .
C25 C23 C24 107.3(6) .
C26 C23 C21 110.0(6) .
C26 C23 C24 109.4(6) .
C26 C23 C25 108.3(6) .
C23 C24 H24A 109.5 .
C23 C24 H24B 109.5 .
C23 C24 H24C 109.5 .
H24A C24 H24B 109.5 .
H24A C24 H24C 109.5 .
H24B C24 H24C 109.5 .
C23 C25 H25A 109.5 .
C23 C25 H25B 109.5 .
C23 C25 H25C 109.5 .
H25A C25 H25B 109.5 .
H25A C25 H25C 109.5 .
H25B C25 H25C 109.5 .
C23 C26 H26A 109.5 .
C23 C26 H26B 109.5 .
C23 C26 H26C 109.5 .
H26A C26 H26B 109.5 .
H26A C26 H26C 109.5 .
H26B C26 H26C 109.5 .
C19 C27 C29 107.1(6) .
C28 C27 C19 112.2(5) .
C28 C27 C29 108.5(6) .
C28 C27 C30 107.9(7) .
C30 C27 C19 112.1(5) .
C30 C27 C29 109.0(6) .
C27 C28 H28A 109.5 .
C27 C28 H28B 109.5 .
C27 C28 H28C 109.5 .
H28A C28 H28B 109.5 .
H28A C28 H28C 109.5 .
H28B C28 H28C 109.5 .
C27 C29 H29A 109.5 .
C27 C29 H29B 109.5 .
C27 C29 H29C 109.5 .
H29A C29 H29B 109.5 .
H29A C29 H29C 109.5 .
H29B C29 H29C 109.5 .
C27 C30 H30A 109.5 .
C27 C30 H30B 109.5 .
C27 C30 H30C 109.5 .
H30A C30 H30B 109.5 .
H30A C30 H30C 109.5 .
H30B C30 H30C 109.5 .
N1 C31 H31A 109.8 .
N1 C31 H31B 109.8 .
N1 C31 C32 109.2(6) .
H31A C31 H31B 108.3 .
C32 C31 H31A 109.8 .
C32 C31 H31B 109.8 .
N2 C32 C31 110.1(6) .
N2 C32 H32A 109.6 .
N2 C32 H32B 109.6 .
C31 C32 H32A 109.6 .
C31 C32 H32B 109.6 .
H32A C32 H32B 108.2 .

loop_
_geom_bond_atom_site_label_1
_geom_bond_atom_site_label_2
_geom_bond_distance
_geom_bond_site_symmetry_2
Tl1 Tl2 3.6677(4) .
Tl1 Tl2 3.7268(4) 1_455
Tl1 O1 2.601(4) .
Tl1 O2 2.413(5) .
Tl1 N2 2.679(6) .
Tl2 Tl1 3.7268(4) 1_655
Tl2 O1 2.397(5) .
Tl2 O2 2.618(5) .
Tl2 N1 2.673(6) .
O1 C1 1.303(8) .
O2 C16 1.303(9) .
N1 C7 1.275(10) .
N1 C31 1.456(8) .
N2 C22 1.270(10) .
N2 C32 1.442(9) .
C1 C2 1.435(8) .
C1 C6 1.427(9) .
C2 C3 1.423(9) .
C2 C7 1.448(9) .
C3 H3 0.9500 .
C3 C4 1.390(9) .
C4 C5 1.407(9) .
C4 C8 1.530(10) .
C5 H5 0.9500 .
C5 C6 1.385(9) .
C6 C12 1.545(8) .
C7 H7 0.91(7) .
C8 C9 1.516(12) .
C8 C10 1.521(11) .
C8 C11 1.526(12) .
C9 H9A 0.9800 .
C9 H9B 0.9800 .
C9 H9C 0.9800 .
C10 H10A 0.9800 .
C10 H10B 0.9800 .
C10 H10C 0.9800 .
C11 H11A 0.9800 .
C11 H11B 0.9800 .
C11 H11C 0.9800 .
C12 C13 1.533(13) .
C12 C14 1.536(9) .
C12 C15 1.536(9) .
C13 H13A 0.9800 .
C13 H13B 0.9800 .
C13 H13C 0.9800 .
C14 H14A 0.9800 .
C14 H14B 0.9800 .
C14 H14C 0.9800 .
C15 H15A 0.9800 .
C15 H15B 0.9800 .
C15 H15C 0.9800 .
C16 C17 1.440(9) .
C16 C21 1.439(9) .
C17 C18 1.384(9) .
C17 C22 1.461(9) .
C18 C19 1.387(9) .
C18 H18 1.05(8) .
C19 C20 1.409(9) .
C19 C27 1.527(9) .
C20 C21 1.384(10) .
C20 H20 1.01(7) .
C21 C23 1.539(8) .
C22 H22 1.07(7) .
C23 C24 1.537(9) .
C23 C25 1.528(9) .
C23 C26 1.527(10) .
C24 H24A 0.9800 .
C24 H24B 0.9800 .
C24 H24C 0.9800 .
C25 H25A 0.9800 .
C25 H25B 0.9800 .
C25 H25C 0.9800 .
C26 H26A 0.9800 .
C26 H26B 0.9800 .
C26 H26C 0.9800 .
C27 C28 1.520(10) .
C27 C29 1.549(9) .
C27 C30 1.523(10) .
C28 H28A 0.9800 .
C28 H28B 0.9800 .
C28 H28C 0.9800 .
C29 H29A 0.9800 .
C29 H29B 0.9800 .
C29 H29C 0.9800 .
C30 H30A 0.9800 .
C30 H30B 0.9800 .
C30 H30C 0.9800 .
C31 H31A 0.9900 .
C31 H31B 0.9900 .
C31 C32 1.542(10) .
C32 H32A 0.9900 .
C32 H32B 0.9900 .

loop_
_twin_individual_id
_twin_individual_mass_fraction_refined
1 0.944(13)
2 0.056(13)
